data_7127174
loop_
_publ_author_name
'Prodius, Denis'
'Klocke, Matthew'
'Smetana, Volodymyr'
'Alammar, Tarek'
'Perez Garcia, Marilu'
'Windus, Theresa L.'
'Nlebedim, Ikenna C.'
'Mudring, Anja-Verena'

_publ_section_title
;
 Rationally designed rare earth separation by selective oxalate
 solubilization.
;
_journal_issue 77
_journal_name_full 'Chemical communications (Cambridge, England)'
_journal_page_first 11386
_journal_page_last 11389
_journal_paper_doi 10.1039/d0cc02270e
_journal_volume 56
_journal_year 2020
_chemical_formula_sum 'C28 H35 Lu N10 O18'
_chemical_formula_weight 974.63
_space_group_crystal_system monoclinic
_space_group_IT_number 9
_space_group_name_Hall 'C -2yc'
_space_group_name_H-M_alt 'C 1 c 1'
_atom_sites_solution_hydrogens geom
_audit_creation_method SHELXL-2014/6
_audit_update_record
;
2019-02-19 deposited with the CCDC.	2020-08-18 downloaded from the CCDC.
;
_cell_angle_alpha 90
_cell_angle_beta 98.6189(8)
_cell_angle_gamma 90
_cell_formula_units_Z 4
_cell_length_a 12.0002(2)
_cell_length_b 17.5085(3)
_cell_length_c 18.0660(4)
_cell_measurement_reflns_used 61720
_cell_measurement_temperature 296(2)
_cell_measurement_theta_max 42.136
_cell_measurement_theta_min 2.073
_cell_volume 3752.90(12)
_computing_structure_refinement 'SHELXL-2014/6 (Sheldrick, 2014)'
_diffrn_ambient_temperature 296(2)
_diffrn_measured_fraction_theta_full 0.999
_diffrn_measured_fraction_theta_max 0.980
_diffrn_measurement_device_type 'Bruker CCD'
_diffrn_radiation_type MoK\a
_diffrn_radiation_wavelength 0.71073
_diffrn_reflns_av_R_equivalents 0.0421
_diffrn_reflns_av_unetI/netI 0.0552
_diffrn_reflns_Laue_measured_fraction_full 0.999
_diffrn_reflns_Laue_measured_fraction_max 0.980
_diffrn_reflns_limit_h_max 22
_diffrn_reflns_limit_h_min -22
_diffrn_reflns_limit_k_max 32
_diffrn_reflns_limit_k_min -32
_diffrn_reflns_limit_l_max 33
_diffrn_reflns_limit_l_min -33
_diffrn_reflns_number 61720
_diffrn_reflns_point_group_measured_fraction_full 0.999
_diffrn_reflns_point_group_measured_fraction_max 0.980
_diffrn_reflns_theta_full 25.250
_diffrn_reflns_theta_max 42.136
_diffrn_reflns_theta_min 2.073
_exptl_absorpt_coefficient_mu 2.721
_exptl_absorpt_correction_T_max 0.18
_exptl_absorpt_correction_T_min 0.11
_exptl_absorpt_correction_type empirical
_exptl_absorpt_process_details 'Blessing, 1995'
_exptl_crystal_density_diffrn 1.725
_exptl_crystal_description 'irregular fragment'
_exptl_crystal_F_000 1952
_exptl_crystal_size_max 0.100
_exptl_crystal_size_mid 0.100
_exptl_crystal_size_min 0.100
_refine_diff_density_max 2.156
_refine_diff_density_min -1.372
_refine_diff_density_rms 0.127
_refine_ls_abs_structure_details
;
 Refined as an inversion twin.
;
_refine_ls_abs_structure_Flack 0.171(9)
_refine_ls_extinction_method none
_refine_ls_goodness_of_fit_ref 0.739
_refine_ls_hydrogen_treatment constr
_refine_ls_matrix_type full
_refine_ls_number_parameters 516
_refine_ls_number_reflns 23248
_refine_ls_number_restraints 2
_refine_ls_restrained_S_all 0.739
_refine_ls_R_factor_all 0.0506
_refine_ls_R_factor_gt 0.0367
_refine_ls_shift/su_max 0.003
_refine_ls_shift/su_mean 0.000
_refine_ls_structure_factor_coef Fsqd
_refine_ls_weighting_details 'w=1/[\s^2^(Fo^2^)+(0.1000P)^2^] where P=(Fo^2^+2Fc^2^)/3'
_refine_ls_weighting_scheme calc
_refine_ls_wR_factor_gt 0.0982
_refine_ls_wR_factor_ref 0.1099
_reflns_Friedel_coverage 0.999
_reflns_Friedel_fraction_full 0.999
_reflns_Friedel_fraction_max 0.981
_reflns_number_gt 19155
_reflns_number_total 23248
_reflns_threshold_expression 'I > 2\s(I)'
_cod_data_source_file d0cc02270e2.cif
_cod_data_source_block 1120
_cod_depositor_comments 'Adding full bibliography for 7127165--7127177.cif.'
_cod_original_sg_symbol_H-M 'C c'
_cod_database_code 7127174
_shelx_space_group_comment
;
The symmetry employed for this shelxl refinement is uniquely defined
by the following loop, which should always be used as a source of
symmetry information in preference to the above space-group names.
They are only intended as comments.
;
_shelx_estimated_absorpt_t_min 0.773
_shelx_estimated_absorpt_t_max 0.773
_shelxl_version_number 2014/6

loop_
_space_group_symop_operation_xyz
'x, y, z'
'x, -y, z+1/2'
'x+1/2, y+1/2, z'
'x+1/2, -y+1/2, z+1/2'

loop_
_atom_site_label
_atom_site_type_symbol
_atom_site_fract_x
_atom_site_fract_y
_atom_site_fract_z
_atom_site_U_iso_or_equiv
_atom_site_adp_type
_atom_site_occupancy
_atom_site_site_symmetry_order
_atom_site_calc_flag
_atom_site_refinement_flags_posn
_atom_site_refinement_flags_adp
_atom_site_refinement_flags_occupancy
_atom_site_disorder_assembly
_atom_site_disorder_group
C1 C 0.3096(5) 0.6101(3) 0.8359(3) 0.0281(8) Uani 1 1 d . . . . .
C2 C 0.3157(6) 0.6348(3) 0.6115(4) 0.0204(9) Uani 1 1 d . . . . .
C3 C -0.0870(6) 0.6445(3) 0.7981(4) 0.0239(11) Uani 1 1 d . . . . .
C4 C -0.0468(6) 0.7257(4) 0.7848(4) 0.0249(11) Uani 1 1 d . . . . .
C5 C 0.2784(4) 0.5247(3) 0.8187(3) 0.0212(7) Uani 1 1 d . . . . .
C7 C 0.2748(5) 0.7192(3) 0.6236(4) 0.0205(9) Uani 1 1 d . . . . .
C10 C -0.1144(4) 0.5994(2) 0.5981(3) 0.0225(6) Uani 1 1 d . . . . .
C14 C -0.0654(4) 0.5172(3) 0.6082(3) 0.0230(8) Uani 1 1 d . . . . .
O1 O 0.0376(4) 0.7299(3) 0.7518(3) 0.0251(8) Uani 1 1 d . . . . .
O2 O -0.0285(4) 0.5913(2) 0.7748(3) 0.0270(9) Uani 1 1 d . . . . .
O3 O -0.1690(7) 0.6326(4) 0.8311(5) 0.0370(16) Uani 1 1 d . . . . .
O4 O -0.1030(5) 0.7810(3) 0.8052(3) 0.0306(9) Uani 1 1 d . . . . .
O5 O 0.2559(4) 0.5830(2) 0.6369(3) 0.0254(8) Uani 1 1 d . . . . .
O6 O 0.1850(4) 0.7225(3) 0.6524(3) 0.0243(8) Uani 1 1 d . . . . .
O7 O 0.4004(7) 0.6263(3) 0.5807(5) 0.0330(13) Uani 1 1 d . . . . .
O8 O 0.3272(6) 0.7717(3) 0.6032(4) 0.0420(14) Uani 1 1 d . . . . .
O9 O -0.2162(3) 0.6089(2) 0.5769(3) 0.0317(7) Uani 1 1 d . . . . .
O10 O -0.1265(4) 0.4620(2) 0.5836(3) 0.0326(8) Uani 1 1 d . . . . .
O11 O 0.0349(4) 0.5126(3) 0.6406(3) 0.0269(9) Uani 1 1 d . . . . .
O12 O -0.0399(4) 0.6519(2) 0.6145(3) 0.0262(8) Uani 1 1 d . . . . .
O13 O 0.3904(8) 0.6246(3) 0.8838(6) 0.076(3) Uani 1 1 d . . . . .
O14 O 0.2466(5) 0.6577(3) 0.7994(3) 0.0291(8) Uani 1 1 d . . . . .
O15 O 0.3370(4) 0.4733(2) 0.8517(3) 0.0321(7) Uani 1 1 d . . . . .
O16 O 0.1899(4) 0.5153(2) 0.7708(3) 0.0232(8) Uani 1 1 d . . . . .
Lu1 Lu 0.11072(3) 0.61975(2) 0.70449(2) 0.01738(3) Uani 1 1 d . . . . .
C6 C 0.3203(5) 0.3104(3) 0.6058(4) 0.0379(11) Uani 1 1 d . . . . .
H6A H 0.3520 0.2673 0.5873 0.046 Uiso 1 1 calc R U . . .
C11 C 0.2144(6) 0.3855(2) 0.6644(4) 0.0329(10) Uani 1 1 d . . . . .
H11A H 0.1610 0.4023 0.6930 0.039 Uiso 1 1 calc R U . . .
C13 C 0.2819(4) 0.4293(2) 0.6315(3) 0.0260(7) Uani 1 1 d . . . . .
H13A H 0.2837 0.4824 0.6330 0.031 Uiso 1 1 calc R U . . .
C28 C 0.1803(6) 0.2457(3) 0.6755(3) 0.0347(9) Uani 1 1 d . . . . .
H28A H 0.1908 0.2028 0.6441 0.042 Uiso 1 1 calc R U . . .
H28B H 0.1012 0.2558 0.6731 0.042 Uiso 1 1 calc R U . . .
H1 H 0.2124 0.2344 0.7262 0.042 Uiso 1 1 calc R U . . .
N9 N 0.2359(4) 0.3128(2) 0.6495(2) 0.0278(6) Uani 1 1 d . . . . .
N10 N 0.3474(9) 0.3849(3) 0.5955(6) 0.040(2) Uani 1 1 d . . . . .
H10A H 0.3981 0.4007 0.5702 0.049 Uiso 1 1 calc R U . . .
C8 C 0.5514(4) 0.4288(3) 0.7564(3) 0.0300(8) Uani 1 1 d . . . . .
H8A H 0.5023 0.4222 0.7911 0.036 Uiso 1 1 calc R U . . .
C18 C 0.5593(6) 0.5698(4) 0.7614(5) 0.0447(13) Uani 1 1 d . . . . .
H18A H 0.5949 0.6090 0.7361 0.067 Uiso 1 1 calc R U . . .
H18B H 0.4791 0.5770 0.7525 0.067 Uiso 1 1 calc R U . . .
H18C H 0.5857 0.5726 0.8142 0.067 Uiso 1 1 calc R U . . .
C23 C 0.6601(6) 0.4815(3) 0.6830(4) 0.0331(11) Uani 1 1 d . . . . .
H23A H 0.6980 0.5178 0.6586 0.040 Uiso 1 1 calc R U . . .
C26 C 0.5981(4) 0.3729(2) 0.7213(3) 0.0252(7) Uani 1 1 d . . . . .
H26A H 0.5860 0.3209 0.7271 0.030 Uiso 1 1 calc R U . . .
N7 N 0.5867(4) 0.4959(3) 0.7336(3) 0.0292(8) Uani 1 1 d . . . . .
N8 N 0.6666(5) 0.4043(3) 0.6757(3) 0.0375(9) Uani 1 1 d . . . . .
H8B H 0.7063 0.3800 0.6475 0.045 Uiso 1 1 calc R U . . .
C9 C 0.4903(6) 0.7585(4) 0.5133(4) 0.0305(12) Uani 1 1 d . . . . .
H9A H 0.4440 0.7291 0.5390 0.037 Uiso 1 1 calc R U . . .
C17 C 0.6032(7) 0.9347(4) 0.4577(4) 0.0456(14) Uani 1 1 d . . . . .
H17A H 0.6588 0.9353 0.4247 0.068 Uiso 1 1 calc R U . . .
H17B H 0.5376 0.9622 0.4352 0.068 Uiso 1 1 calc R U . . .
H17C H 0.6335 0.9584 0.5043 0.068 Uiso 1 1 calc R U . . .
C19 C 0.4969(5) 0.8316(4) 0.5147(3) 0.0394(12) Uani 1 1 d . . . . .
H19A H 0.4558 0.8637 0.5415 0.047 Uiso 1 1 calc R U . . .
C20 C 0.6139(5) 0.7917(4) 0.4412(3) 0.0345(10) Uani 1 1 d . . . . .
H20A H 0.6671 0.7907 0.4087 0.041 Uiso 1 1 calc R U . . .
N5 N 0.5717(4) 0.8547(3) 0.4716(2) 0.0324(8) Uani 1 1 d . . . . .
N6 N 0.5626(6) 0.7306(4) 0.4679(3) 0.0440(12) Uani 1 1 d . . . . .
H6B H 0.5735 0.6834 0.4582 0.053 Uiso 1 1 calc R U . . .
C12 C 0.6203(4) 0.1745(3) 0.4614(3) 0.0295(8) Uani 1 1 d . . . . .
H12A H 0.5788 0.1394 0.4846 0.035 Uiso 1 1 calc R U . . .
C15 C 0.6874(5) 0.2837(3) 0.4253(3) 0.0314(9) Uani 1 1 d . . . . .
H15A H 0.7006 0.3355 0.4195 0.038 Uiso 1 1 calc R U . . .
C21 C 0.6988(5) 0.1582(3) 0.4170(3) 0.0323(9) Uani 1 1 d . . . . .
H21A H 0.7214 0.1098 0.4040 0.039 Uiso 1 1 calc R U . . .
C24 C 0.5398(5) 0.2957(3) 0.5083(3) 0.0322(9) Uani 1 1 d . . . . .
H24A H 0.4950 0.2607 0.5323 0.048 Uiso 1 1 calc R U . . .
H24B H 0.5849 0.3262 0.5456 0.048 Uiso 1 1 calc R U . . .
H24C H 0.4913 0.3282 0.4751 0.048 Uiso 1 1 calc R U . . .
N3 N 0.6139(3) 0.2525(2) 0.4655(2) 0.0258(6) Uani 1 1 d . . . . .
N4 N 0.7381(6) 0.2257(4) 0.3951(4) 0.0318(11) Uani 1 1 d . . . . .
H4A H 0.7883 0.2307 0.3661 0.038 Uiso 1 1 calc R U . . .
C16 C 0.9603(10) 0.6304(6) 0.2559(5) 0.060(2) Uani 1 1 d . . . . .
H16A H 0.9743 0.5809 0.2364 0.089 Uiso 1 1 calc R U . . .
H16B H 0.9207 0.6614 0.2167 0.089 Uiso 1 1 calc R U . . .
H16C H 1.0308 0.6542 0.2752 0.089 Uiso 1 1 calc R U . . .
C22 C 0.8581(5) 0.5525(3) 0.3403(4) 0.0374(11) Uani 1 1 d . . . . .
H22A H 0.8729 0.5049 0.3212 0.045 Uiso 1 1 calc R U . . .
C25 C 0.8014(5) 0.5651(4) 0.3949(3) 0.0360(10) Uani 1 1 d . . . . .
H25A H 0.7675 0.5275 0.4203 0.043 Uiso 1 1 calc R U . . .
C27 C 0.8535(6) 0.6755(3) 0.3583(4) 0.0421(12) Uani 1 1 d . . . . .
H27A H 0.8623 0.7280 0.3539 0.051 Uiso 1 1 calc R U . . .
N1 N 0.8926(10) 0.6223(4) 0.3157(5) 0.0379(17) Uani 1 1 d . . . . .
N2 N 0.7987(7) 0.6396(5) 0.4095(4) 0.0537(15) Uani 1 1 d . . . . .
H2A H 0.7682 0.6610 0.4443 0.064 Uiso 1 1 calc R U . . .
O1W O 0.6956(3) 0.4643(2) 0.4718(2) 0.0327(7) Uani 1 1 d . . . . .
O2W O 0.4834(5) 0.5129(4) 0.4900(4) 0.066(2) Uani 1 1 d . . . . .

loop_
_atom_site_aniso_label
_atom_site_aniso_U_11
_atom_site_aniso_U_22
_atom_site_aniso_U_33
_atom_site_aniso_U_23
_atom_site_aniso_U_13
_atom_site_aniso_U_12
C1 0.033(2) 0.0214(17) 0.029(2) -0.0066(13) 0.0004(17) 0.0001(14)
C2 0.0224(18) 0.0139(14) 0.026(2) -0.0026(13) 0.0071(15) 0.0027(12)
C3 0.027(2) 0.0177(19) 0.031(2) 0.0001(15) 0.0167(18) 0.0005(15)
C4 0.028(2) 0.021(2) 0.027(2) 0.0002(16) 0.0098(19) 0.0001(16)
C5 0.0236(16) 0.0199(15) 0.0205(17) -0.0007(12) 0.0050(13) 0.0027(11)
C7 0.0199(17) 0.0176(17) 0.026(2) 0.0007(15) 0.0110(15) -0.0019(13)
C10 0.0224(15) 0.0173(13) 0.0279(17) -0.0019(13) 0.0036(13) 0.0030(11)
C14 0.0266(18) 0.0157(14) 0.027(2) -0.0028(13) 0.0042(15) 0.0014(12)
O1 0.0267(17) 0.0148(13) 0.038(2) -0.0015(13) 0.0180(15) -0.0004(12)
O2 0.0337(19) 0.0138(13) 0.038(2) 0.0006(13) 0.0196(16) 0.0000(12)
O3 0.037(3) 0.0247(17) 0.057(4) 0.002(2) 0.033(3) -0.0014(18)
O4 0.038(2) 0.0174(14) 0.041(2) -0.0016(14) 0.0199(18) 0.0052(13)
O5 0.0299(17) 0.0135(12) 0.036(2) -0.0009(12) 0.0150(15) 0.0025(12)
O6 0.0274(17) 0.0163(14) 0.0325(19) 0.0051(12) 0.0151(14) 0.0029(11)
O7 0.026(2) 0.034(3) 0.042(3) -0.0009(17) 0.0172(19) 0.0042(14)
O8 0.046(3) 0.0236(18) 0.065(4) -0.0006(19) 0.036(3) -0.0107(17)
O9 0.0237(14) 0.0262(14) 0.044(2) -0.0016(13) 0.0008(13) 0.0051(10)
O10 0.0290(15) 0.0194(14) 0.048(2) -0.0064(14) 0.0009(15) -0.0046(11)
O11 0.0235(18) 0.0195(17) 0.036(2) -0.0057(15) 0.0000(16) 0.0048(14)
O12 0.0275(16) 0.0151(13) 0.0346(19) 0.0043(12) -0.0002(14) 0.0010(11)
O13 0.082(5) 0.036(3) 0.089(6) -0.020(2) -0.056(5) 0.007(2)
O14 0.036(2) 0.0184(14) 0.0320(18) -0.0053(13) 0.0012(15) -0.0026(14)
O15 0.0335(18) 0.0223(14) 0.039(2) 0.0049(14) 0.0010(15) 0.0064(12)
O16 0.0273(19) 0.0143(14) 0.0274(18) -0.0003(13) 0.0018(15) -0.0002(13)
Lu1 0.01968(5) 0.01128(4) 0.02234(5) -0.00068(9) 0.00695(3) 0.00082(8)
C6 0.046(3) 0.0226(17) 0.049(3) 0.0000(18) 0.022(2) 0.0131(18)
C11 0.043(3) 0.0191(16) 0.040(2) -0.0030(14) 0.017(2) 0.0064(15)
C13 0.0307(17) 0.0142(12) 0.0332(18) -0.0034(12) 0.0052(14) 0.0054(11)
C28 0.045(3) 0.0255(19) 0.034(2) -0.0014(16) 0.0076(19) 0.0014(17)
N9 0.0370(18) 0.0179(13) 0.0291(15) -0.0013(11) 0.0070(13) 0.0058(12)
N10 0.048(5) 0.021(2) 0.057(5) -0.001(2) 0.021(3) 0.011(2)
C8 0.0306(19) 0.0271(19) 0.032(2) -0.0012(16) 0.0049(16) -0.0030(15)
C18 0.042(3) 0.029(2) 0.063(4) -0.007(2) 0.006(3) 0.006(2)
C23 0.038(3) 0.0201(19) 0.043(3) 0.0063(18) 0.010(2) -0.0034(17)
C26 0.0297(18) 0.0125(12) 0.033(2) 0.0014(10) 0.0054(14) -0.0013(11)
N7 0.031(2) 0.0190(17) 0.037(2) -0.0009(14) 0.0036(16) 0.0000(13)
N8 0.040(2) 0.031(2) 0.043(3) -0.0030(19) 0.011(2) 0.0002(19)
C9 0.025(2) 0.042(3) 0.025(2) 0.0049(19) 0.0089(16) -0.006(2)
C17 0.067(4) 0.035(3) 0.035(3) 0.004(2) 0.009(3) 0.007(3)
C19 0.030(2) 0.065(4) 0.025(2) 0.004(2) 0.0095(17) 0.008(2)
C20 0.036(2) 0.036(3) 0.036(2) 0.0057(19) 0.0206(19) 0.0045(19)
N5 0.0317(18) 0.039(2) 0.0284(17) 0.0042(15) 0.0103(14) 0.0074(16)
N6 0.044(3) 0.052(3) 0.039(3) 0.003(2) 0.018(2) -0.001(2)
C12 0.0313(19) 0.0237(18) 0.036(2) 0.0048(15) 0.0123(16) 0.0009(15)
C15 0.035(2) 0.035(2) 0.0262(19) 0.0029(15) 0.0102(16) -0.0066(17)
C21 0.033(2) 0.0277(18) 0.037(2) 0.0015(17) 0.0103(19) 0.0034(16)
C24 0.038(2) 0.033(2) 0.0280(18) 0.0035(15) 0.0100(16) 0.0092(17)
N3 0.0257(14) 0.0271(16) 0.0263(14) 0.0054(12) 0.0099(11) 0.0018(11)
N4 0.029(2) 0.035(2) 0.034(2) 0.0012(18) 0.0137(17) 0.0021(17)
C16 0.056(5) 0.091(7) 0.035(3) -0.001(3) 0.015(3) -0.001(4)
C22 0.039(3) 0.0248(19) 0.046(3) -0.0060(18) 0.000(2) 0.0058(17)
C25 0.032(2) 0.038(2) 0.039(2) 0.0097(19) 0.0073(18) -0.0004(18)
C27 0.053(3) 0.024(2) 0.051(3) -0.001(2) 0.011(3) 0.009(2)
N1 0.040(4) 0.045(4) 0.030(3) -0.0055(19) 0.006(2) -0.001(2)
N2 0.055(4) 0.057(3) 0.053(3) 0.000(3) 0.020(3) 0.018(3)
O1W 0.0318(16) 0.0305(15) 0.0368(17) -0.0036(13) 0.0084(13) -0.0030(12)
O2W 0.049(3) 0.084(4) 0.057(3) -0.039(3) -0.016(2) 0.030(3)

loop_
_atom_type_symbol
_atom_type_description
_atom_type_scat_dispersion_real
_atom_type_scat_dispersion_imag
_atom_type_scat_source
C C 0.0033 0.0016 'International Tables Vol C Tables 4.2.6.8 and 6.1.1.4'
H H 0.0000 0.0000 'International Tables Vol C Tables 4.2.6.8 and 6.1.1.4'
N N 0.0061 0.0033 'International Tables Vol C Tables 4.2.6.8 and 6.1.1.4'
O O 0.0106 0.0060 'International Tables Vol C Tables 4.2.6.8 and 6.1.1.4'
Lu Lu -0.4720 5.8584 'International Tables Vol C Tables 4.2.6.8 and 6.1.1.4'

loop_
_geom_angle_atom_site_label_1
_geom_angle_atom_site_label_2
_geom_angle_atom_site_label_3
_geom_angle
_geom_angle_site_symmetry_1
_geom_angle_site_symmetry_3
_geom_angle_publ_flag
O13 C1 O14 126.0(5) . . ?
O13 C1 C5 118.6(5) . . ?
O14 C1 C5 115.3(5) . . ?
O7 C2 O5 128.0(6) . . ?
O7 C2 C7 117.9(6) . . ?
O5 C2 C7 114.1(5) . . ?
O3 C3 O2 123.4(6) . . ?
O3 C3 C4 121.5(6) . . ?
O2 C3 C4 115.1(5) . . ?
O1 C4 O4 126.7(6) . . ?
O1 C4 C3 115.2(6) . . ?
O4 C4 C3 118.0(6) . . ?
O15 C5 O16 126.0(5) . . ?
O15 C5 C1 119.9(5) . . ?
O16 C5 C1 114.1(4) . . ?
O8 C7 O6 127.3(6) . . ?
O8 C7 C2 119.0(6) . . ?
O6 C7 C2 113.6(5) . . ?
O9 C10 O12 126.7(4) . . ?
O9 C10 C14 119.9(4) . . ?
O12 C10 C14 113.4(4) . . ?
O10 C14 O11 125.7(5) . . ?
O10 C14 C10 118.8(5) . . ?
O11 C14 C10 115.5(4) . . ?
C4 O1 Lu1 120.1(4) . . ?
C3 O2 Lu1 120.4(4) . . ?
C2 O5 Lu1 119.2(4) . . ?
C7 O6 Lu1 123.0(4) . . ?
C14 O11 Lu1 117.2(3) . . ?
C10 O12 Lu1 115.6(3) . . ?
C1 O14 Lu1 120.8(4) . . ?
C5 O16 Lu1 119.1(3) . . ?
O6 Lu1 O12 80.21(18) . . ?
O6 Lu1 O2 139.67(15) . . ?
O12 Lu1 O2 83.38(19) . . ?
O6 Lu1 O14 78.48(19) . . ?
O12 Lu1 O14 148.57(11) . . ?
O2 Lu1 O14 98.3(2) . . ?
O6 Lu1 O11 125.71(19) . . ?
O12 Lu1 O11 68.87(16) . . ?
O2 Lu1 O11 80.57(18) . . ?
O14 Lu1 O11 142.53(17) . . ?
O6 Lu1 O16 133.18(18) . . ?
O12 Lu1 O16 140.77(16) . . ?
O2 Lu1 O16 79.58(17) . . ?
O14 Lu1 O16 69.42(16) . . ?
O11 Lu1 O16 73.61(10) . . ?
O6 Lu1 O1 71.96(11) . . ?
O12 Lu1 O1 76.07(18) . . ?
O2 Lu1 O1 68.41(15) . . ?
O14 Lu1 O1 75.50(19) . . ?
O11 Lu1 O1 135.29(18) . . ?
O16 Lu1 O1 127.73(17) . . ?
O6 Lu1 O5 68.65(15) . . ?
O12 Lu1 O5 105.22(18) . . ?
O2 Lu1 O5 151.65(11) . . ?
O14 Lu1 O5 88.16(19) . . ?
O11 Lu1 O5 77.72(17) . . ?
O16 Lu1 O5 76.96(16) . . ?
O1 Lu1 O5 139.60(15) . . ?
N10 C6 N9 105.1(5) . . ?
C13 C11 N9 108.3(5) . . ?
C11 C13 N10 108.9(5) . . ?
C11 N9 C6 109.1(5) . . ?
C11 N9 C28 126.2(5) . . ?
C6 N9 C28 124.7(4) . . ?
C13 N10 C6 108.6(8) . . ?
N7 C8 C26 108.9(5) . . ?
N8 C23 N7 107.3(5) . . ?
C8 C26 N8 108.9(4) . . ?
C8 N7 C23 107.8(5) . . ?
C8 N7 C18 125.6(6) . . ?
C23 N7 C18 126.5(5) . . ?
C26 N8 C23 107.0(5) . . ?
C19 C9 N6 108.8(6) . . ?
C9 C19 N5 109.6(6) . . ?
N6 C20 N5 106.2(5) . . ?
C19 N5 C20 108.2(5) . . ?
C19 N5 C17 126.5(6) . . ?
C20 N5 C17 125.3(5) . . ?
C20 N6 C9 107.2(6) . . ?
C21 C12 N3 107.0(4) . . ?
N4 C15 N3 106.8(5) . . ?
C12 C21 N4 107.0(5) . . ?
C15 N3 C12 109.1(4) . . ?
C15 N3 C24 125.1(4) . . ?
C12 N3 C24 125.7(4) . . ?
C15 N4 C21 110.0(5) . . ?
C25 C22 N1 108.0(6) . . ?
C22 C25 N2 110.4(5) . . ?
N1 C27 N2 108.4(6) . . ?
C27 N1 C22 106.4(8) . . ?
C27 N1 C16 130.0(7) . . ?
C22 N1 C16 123.6(7) . . ?
C25 N2 C27 106.8(5) . . ?

loop_
_geom_bond_atom_site_label_1
_geom_bond_atom_site_label_2
_geom_bond_distance
_geom_bond_site_symmetry_2
_geom_bond_publ_flag
C1 O13 1.226(8) . ?
C1 O14 1.245(7) . ?
C1 C5 1.562(7) . ?
C2 O7 1.239(10) . ?
C2 O5 1.283(8) . ?
C2 C7 1.582(8) . ?
C3 O3 1.243(9) . ?
C3 O2 1.275(7) . ?
C3 C4 1.531(8) . ?
C4 O1 1.251(8) . ?
C4 O4 1.266(8) . ?
C5 O15 1.239(6) . ?
C5 O16 1.276(7) . ?
C7 O8 1.202(7) . ?
C7 O6 1.266(7) . ?
C10 O9 1.236(6) . ?
C10 O12 1.285(6) . ?
C10 C14 1.555(6) . ?
C14 O10 1.253(6) . ?
C14 O11 1.259(7) . ?
O1 Lu1 2.334(4) . ?
O2 Lu1 2.300(4) . ?
O5 Lu1 2.361(4) . ?
O6 Lu1 2.274(4) . ?
O11 Lu1 2.316(5) . ?
O12 Lu1 2.312(5) . ?
O14 Lu1 2.281(5) . ?
O16 Lu1 2.310(4) . ?
C6 N10 1.363(9) . ?
C6 N9 1.375(7) . ?
C11 C13 1.320(8) . ?
C11 N9 1.333(5) . ?
C13 N10 1.341(9) . ?
C28 N9 1.463(7) . ?
C8 N7 1.334(7) . ?
C8 C26 1.336(7) . ?
C18 N7 1.444(8) . ?
C23 N8 1.361(8) . ?
C23 N7 1.384(7) . ?
C26 N8 1.365(7) . ?
C9 C19 1.283(11) . ?
C9 N6 1.370(9) . ?
C17 N5 1.482(8) . ?
C19 N5 1.336(8) . ?
C20 N6 1.357(9) . ?
C20 N5 1.363(8) . ?
C12 C21 1.355(8) . ?
C12 N3 1.371(7) . ?
C15 N4 1.341(9) . ?
C15 N3 1.340(6) . ?
C21 N4 1.353(9) . ?
C24 N3 1.471(6) . ?
C16 N1 1.453(14) . ?
C22 C25 1.298(9) . ?
C22 N1 1.385(10) . ?
C25 N2 1.332(10) . ?
C27 N1 1.338(10) . ?
C27 N2 1.365(10) . ?
